data_7110805
loop_
_publ_author_name
'Rheingold, Arnold L.'
'Figueroa, Joshua S.'
'Dybowski, Cecil'
'Beckmann, Peter A.'

_publ_section_title
;
 Superlattices, polymorphs and solid-state NMR spin--lattice relaxation
 (T1) measurements of 2,6-di-tert-butylnaphthalene
;
_journal_issue 8
_journal_name_full 'Chemical Communications'
_journal_page_first 651
_journal_paper_doi 10.1039/a909449k
_journal_year 2000
_chemical_formula_sum 'C18 H24'
_chemical_formula_weight 240.37
_chemical_name_systematic
; 
 ? 
;
_space_group_IT_number 4
_symmetry_cell_setting monoclinic
_symmetry_space_group_name_Hall 'P 2yb'
_symmetry_space_group_name_H-M 'P 1 21 1'
_atom_sites_solution_hydrogens geom
_atom_sites_solution_primary direct
_atom_sites_solution_secondary difmap
_audit_creation_method SHELXL-97
_cell_angle_alpha 90.00
_cell_angle_beta 104.4322(1)
_cell_angle_gamma 90.00
_cell_formula_units_Z 12
_cell_length_a 19.6636(1)
_cell_length_b 12.6712(2)
_cell_length_c 19.7853(3)
_cell_measurement_temperature 173(2)
_cell_volume 4774.17(11)
_computing_cell_refinement 'Bruker SMART'
_computing_data_collection 'Bruker SMART'
_computing_data_reduction 'Bruker SHELXTL'
_computing_molecular_graphics 'Bruker SHELXTL'
_computing_publication_material 'Bruker SHELXTL'
_computing_structure_refinement 'SHELXL-97 (Sheldrick, 1997)'
_computing_structure_solution 'SHELXS-97 (Sheldrick, 1990)'
_diffrn_ambient_temperature 173(2)
_diffrn_measured_fraction_theta_full 0.897
_diffrn_measured_fraction_theta_max 0.897
_diffrn_measurement_device_type 'CCD area detector'
_diffrn_measurement_method 'phi and omega scans'
_diffrn_radiation_monochromator graphite
_diffrn_radiation_source 'fine-focus sealed tube'
_diffrn_radiation_type MoK\a
_diffrn_radiation_wavelength 0.71073
_diffrn_reflns_av_R_equivalents 0.0512
_diffrn_reflns_av_sigmaI/netI 0.0463
_diffrn_reflns_limit_h_max 19
_diffrn_reflns_limit_h_min -16
_diffrn_reflns_limit_k_max 13
_diffrn_reflns_limit_k_min -13
_diffrn_reflns_limit_l_max 19
_diffrn_reflns_limit_l_min -21
_diffrn_reflns_number 13786
_diffrn_reflns_theta_full 23.00
_diffrn_reflns_theta_max 23.00
_diffrn_reflns_theta_min 1.06
_exptl_absorpt_coefficient_mu 0.056
_exptl_absorpt_correction_T_max 0.9835
_exptl_absorpt_correction_T_min 0.9780
_exptl_absorpt_correction_type none
_exptl_crystal_colour colorless
_exptl_crystal_density_diffrn 1.003
_exptl_crystal_density_method 'not measured'
_exptl_crystal_description block
_exptl_crystal_F_000 1584
_exptl_crystal_size_max 0.40
_exptl_crystal_size_mid 0.30
_exptl_crystal_size_min 0.30
_refine_diff_density_max 0.626
_refine_diff_density_min -0.400
_refine_diff_density_rms 0.103
_refine_ls_abs_structure_details 'Flack H D (1983), Acta Cryst. A39, 876-881'
_refine_ls_abs_structure_Flack -10(10)
_refine_ls_extinction_method none
_refine_ls_goodness_of_fit_ref 2.061
_refine_ls_hydrogen_treatment mixed
_refine_ls_matrix_type full
_refine_ls_number_parameters 973
_refine_ls_number_reflns 9887
_refine_ls_number_restraints 1
_refine_ls_restrained_S_all 2.061
_refine_ls_R_factor_all 0.1935
_refine_ls_R_factor_gt 0.1368
_refine_ls_shift/su_max 0.993
_refine_ls_shift/su_mean 0.220
_refine_ls_structure_factor_coef Fsqd
_refine_ls_weighting_details 'calc w=1/[\s^2^(Fo^2^)+(0.1500P)^2^+0.0000P] where P=(Fo^2^+2Fc^2^)/3'
_refine_ls_weighting_scheme calc
_refine_ls_wR_factor_gt 0.3685
_refine_ls_wR_factor_ref 0.4491
_reflns_number_gt 5820
_reflns_number_total 9887
_reflns_threshold_expression >2sigma(I)
_cod_data_source_file a909449ksup1.cif
_cod_data_source_block isomorph(E)
_cod_depositor_comments
;
The following automatic conversions were performed:

'_symmetry_cell_setting' value 'Monoclinic' changed to 'monoclinic'
according to /home/saulius/struct/CIF-dictionaries/cif_core.dic
dictionary named 'cif_core.dic' version 2.4.2 from 2011-04-26.

Automatic conversion script
Id: cif_fix_values 1891 2012-01-12 08:04:46Z andrius 
;
_cod_original_sg_symbol_H-M P2(1)
_cod_database_code 7110805

loop_
_symmetry_equiv_pos_as_xyz
'x, y, z'
'-x, y+1/2, -z'

loop_
_atom_site_label
_atom_site_type_symbol
_atom_site_fract_x
_atom_site_fract_y
_atom_site_fract_z
_atom_site_U_iso_or_equiv
_atom_site_adp_type
_atom_site_occupancy
_atom_site_symmetry_multiplicity
_atom_site_calc_flag
_atom_site_refinement_flags
C1A C 0.4374(5) 0.1550(7) 0.3301(4) 0.031(2) Uani 1 1 d .
H1AA H 0.4847 0.1327 0.3364 0.038 Uiso 1 1 calc R
C2A C 0.3890(5) 0.1248(7) 0.2689(5) 0.035(3) Uani 1 1 d .
C3A C 0.3197(5) 0.1545(7) 0.2637(5) 0.036(3) Uani 1 1 d .
H3AA H 0.2857 0.1331 0.2229 0.043 Uiso 1 1 calc R
C4A C 0.2957(6) 0.2128(8) 0.3128(4) 0.045(3) Uani 1 1 d .
H4AA H 0.2477 0.2313 0.3062 0.054 Uiso 1 1 calc R
C5A C 0.3259(6) 0.3050(8) 0.4288(4) 0.037(3) Uani 1 1 d .
H5AA H 0.2777 0.3217 0.4233 0.045 Uiso 1 1 calc R
C6A C 0.3739(6) 0.3375(7) 0.4865(4) 0.037(3) Uani 1 1 d .
C7A C 0.4492(5) 0.3027(7) 0.4947(4) 0.032(2) Uani 1 1 d .
H7AA H 0.4842 0.3215 0.5355 0.039 Uiso 1 1 calc R
C8A C 0.4666(6) 0.2454(7) 0.4447(5) 0.044(3) Uani 1 1 d .
H8AA H 0.5140 0.2232 0.4522 0.053 Uiso 1 1 calc R
C9A C 0.3481(6) 0.2431(7) 0.3739(5) 0.036(3) Uani 1 1 d .
C10A C 0.4209(5) 0.2169(6) 0.3839(5) 0.026(2) Uani 1 1 d .
C11A C 0.4075(5) 0.0578(8) 0.2092(5) 0.042(3) Uani 1 1 d .
C12A C 0.4837(7) 0.0312(13) 0.2267(7) 0.122(7) Uani 1 1 d .
H12A H 0.4960 -0.0085 0.2706 0.184 Uiso 1 1 calc R
H12B H 0.5114 0.0964 0.2318 0.184 Uiso 1 1 calc R
H12C H 0.4940 -0.0118 0.1893 0.184 Uiso 1 1 calc R
C13A C 0.3651(6) -0.0458(10) 0.2013(7) 0.080(4) Uani 1 1 d .
H13A H 0.3795 -0.0868 0.2445 0.121 Uiso 1 1 calc R
H13B H 0.3740 -0.0869 0.1625 0.121 Uiso 1 1 calc R
H13C H 0.3149 -0.0294 0.1921 0.121 Uiso 1 1 calc R
C14A C 0.3807(9) 0.1218(12) 0.1392(6) 0.110(6) Uani 1 1 d .
H14A H 0.3306 0.1377 0.1322 0.165 Uiso 1 1 calc R
H14B H 0.3876 0.0796 0.0999 0.165 Uiso 1 1 calc R
H14C H 0.4072 0.1878 0.1420 0.165 Uiso 1 1 calc R
C15A C 0.3572(5) 0.3983(10) 0.5459(5) 0.047(3) Uani 1 1 d .
C16A C 0.3859(9) 0.3265(14) 0.6164(6) 0.118(6) Uani 1 1 d .
H16A H 0.3763 0.3629 0.6567 0.177 Uiso 1 1 calc R
H16B H 0.4366 0.3156 0.6242 0.177 Uiso 1 1 calc R
H16C H 0.3620 0.2580 0.6103 0.177 Uiso 1 1 calc R
C17A C 0.3924(7) 0.5061(10) 0.5510(6) 0.086(5) Uani 1 1 d .
H17A H 0.3716 0.5472 0.5090 0.130 Uiso 1 1 calc R
H17B H 0.4428 0.4969 0.5550 0.130 Uiso 1 1 calc R
H17C H 0.3857 0.5434 0.5922 0.130 Uiso 1 1 calc R
C18A C 0.2765(6) 0.4106(12) 0.5363(6) 0.087(5) Uani 1 1 d .
H18A H 0.2573 0.4558 0.4958 0.131 Uiso 1 1 calc R
H18B H 0.2674 0.4428 0.5782 0.131 Uiso 1 1 calc R
H18C H 0.2542 0.3411 0.5287 0.131 Uiso 1 1 calc R
C1B C 0.0851(5) 1.1407(8) -0.6760(4) 0.036(2) Uani 1 1 d .
H1BA H 0.1321 1.1161 -0.6671 0.043 Uiso 1 1 calc R
C2B C 0.0380(5) 1.1131(7) -0.7398(4) 0.028(2) Uani 1 1 d .
C3B C -0.0297(5) 1.1484(8) -0.7473(5) 0.041(3) Uani 1 1 d .
H3BA H -0.0638 1.1282 -0.7883 0.050 Uiso 1 1 calc R
C4B C -0.0521(5) 1.2122(9) -0.6989(4) 0.044(3) Uani 1 1 d .
H4BA H -0.0993 1.2361 -0.7079 0.052 Uiso 1 1 calc R
C5B C -0.0235(5) 1.3050(8) -0.5835(5) 0.040(3) Uani 1 1 d .
H5BA H -0.0710 1.3267 -0.5907 0.049 Uiso 1 1 calc R
C6B C 0.0237(5) 1.3344(6) -0.5250(4) 0.029(2) Uani 1 1 d .
C7B C 0.0938(5) 1.2895(8) -0.5123(4) 0.037(3) Uani 1 1 d .
H7BA H 0.1261 1.3016 -0.4685 0.044 Uiso 1 1 calc R
C8B C 0.1145(5) 1.2320(8) -0.5601(4) 0.040(3) Uani 1 1 d .
H8BA H 0.1620 1.2098 -0.5514 0.048 Uiso 1 1 calc R
C9B C -0.0029(5) 1.2396(8) -0.6367(4) 0.032(2) Uani 1 1 d .
C10B C 0.0657(4) 1.2033(6) -0.6244(4) 0.023(2) Uani 1 1 d .
C11B C 0.0583(5) 1.0442(9) -0.7957(4) 0.041(3) Uani 1 1 d .
C12B C 0.1309(6) 1.0341(13) -0.7877(6) 0.101(6) Uani 1 1 d .
H12D H 0.1521 1.1043 -0.7861 0.152 Uiso 1 1 calc R
H12E H 0.1396 0.9945 -0.8273 0.152 Uiso 1 1 calc R
H12F H 0.1517 0.9963 -0.7443 0.152 Uiso 1 1 calc R
C13B C 0.0182(9) 0.9339(11) -0.8005(8) 0.124(7) Uani 1 1 d .
H13D H -0.0324 0.9466 -0.8092 0.186 Uiso 1 1 calc R
H13E H 0.0346 0.8955 -0.7565 0.186 Uiso 1 1 calc R
H13F H 0.0277 0.8921 -0.8388 0.186 Uiso 1 1 calc R
C14B C 0.0324(7) 1.1017(11) -0.8684(5) 0.086(4) Uani 1 1 d .
H14D H 0.0565 1.1697 -0.8668 0.129 Uiso 1 1 calc R
H14E H -0.0184 1.1133 -0.8784 0.129 Uiso 1 1 calc R
H14F H 0.0432 1.0576 -0.9052 0.129 Uiso 1 1 calc R
C15B C 0.0059(5) 1.4038(8) -0.4699(5) 0.040(3) Uani 1 1 d .
C16B C -0.0689(6) 1.4438(15) -0.4901(8) 0.209(13) Uani 1 1 d .
H16D H -0.1012 1.3838 -0.5018 0.314 Uiso 1 1 calc R
H16E H -0.0751 1.4904 -0.5307 0.314 Uiso 1 1 calc R
H16F H -0.0789 1.4829 -0.4510 0.314 Uiso 1 1 calc R
C17B C 0.0193(10) 1.3388(13) -0.3985(6) 0.162(10) Uani 1 1 d .
H17D H 0.0676 1.3124 -0.3861 0.243 Uiso 1 1 calc R
H17E H -0.0134 1.2791 -0.4044 0.243 Uiso 1 1 calc R
H17F H 0.0117 1.3850 -0.3613 0.243 Uiso 1 1 calc R
C18B C 0.0556(6) 1.4970(9) -0.4544(6) 0.068(4) Uani 1 1 d .
H18D H 0.1042 1.4714 -0.4408 0.102 Uiso 1 1 calc R
H18E H 0.0457 1.5386 -0.4163 0.102 Uiso 1 1 calc R
H18F H 0.0491 1.5411 -0.4962 0.102 Uiso 1 1 calc R
C1C C 0.2598(5) 1.1544(6) -0.1778(4) 0.028(2) Uani 1 1 d .
H1CA H 0.3078 1.1371 -0.1731 0.034 Uiso 1 1 calc R
C2C C 0.2095(5) 1.1228(7) -0.2379(4) 0.032(2) Uani 1 1 d .
C3C C 0.1391(5) 1.1478(7) -0.2422(5) 0.035(3) Uani 1 1 d .
H3CA H 0.1044 1.1260 -0.2823 0.042 Uiso 1 1 calc R
C4C C 0.1175(5) 1.2038(8) -0.1895(4) 0.036(2) Uani 1 1 d .
H4CA H 0.0693 1.2191 -0.1941 0.044 Uiso 1 1 calc R
C5C C 0.1476(6) 1.2967(7) -0.0744(4) 0.040(3) Uani 1 1 d .
H5CA H 0.0996 1.3127 -0.0786 0.048 Uiso 1 1 calc R
C6C C 0.1973(5) 1.3287(7) -0.0176(4) 0.028(2) Uani 1 1 d .
C7C C 0.2713(5) 1.3000(8) -0.0111(4) 0.035(2) Uani 1 1 d .
H7CA H 0.3061 1.3208 0.0292 0.042 Uiso 1 1 calc R
C8C C 0.2903(5) 1.2444(6) -0.0618(4) 0.026(2) Uani 1 1 d .
H8CA H 0.3383 1.2262 -0.0562 0.031 Uiso 1 1 calc R
C9C C 0.1689(6) 1.2366(7) -0.1301(4) 0.033(3) Uani 1 1 d .
C10C C 0.2402(5) 1.2126(6) -0.1231(4) 0.020(2) Uani 1 1 d .
C11C C 0.2303(6) 1.0596(8) -0.2979(4) 0.043(3) Uani 1 1 d .
C12C C 0.3090(6) 1.0452(10) -0.2857(5) 0.071(4) Uani 1 1 d .
H12G H 0.3190 1.0052 -0.3245 0.106 Uiso 1 1 calc R
H12H H 0.3272 1.0066 -0.2420 0.106 Uiso 1 1 calc R
H12I H 0.3317 1.1145 -0.2827 0.106 Uiso 1 1 calc R
C13C C 0.1962(6) 0.9468(11) -0.2999(6) 0.078(4) Uani 1 1 d .
H13G H 0.1450 0.9538 -0.3092 0.118 Uiso 1 1 calc R
H13H H 0.2142 0.9117 -0.2549 0.118 Uiso 1 1 calc R
H13I H 0.2081 0.9047 -0.3370 0.118 Uiso 1 1 calc R
C14C C 0.2017(6) 1.1178(11) -0.3655(4) 0.067(4) Uani 1 1 d .
H14G H 0.1514 1.1308 -0.3715 0.101 Uiso 1 1 calc R
H14H H 0.2088 1.0752 -0.4045 0.101 Uiso 1 1 calc R
H14I H 0.2262 1.1854 -0.3643 0.101 Uiso 1 1 calc R
C15C C 0.1807(6) 1.3907(9) 0.0424(5) 0.046(3) Uani 1 1 d .
C16C C 0.1013(6) 1.4109(10) 0.0338(6) 0.079(4) Uani 1 1 d .
H16G H 0.0824 1.4507 -0.0093 0.119 Uiso 1 1 calc R
H16H H 0.0946 1.4516 0.0738 0.119 Uiso 1 1 calc R
H16I H 0.0767 1.3433 0.0315 0.119 Uiso 1 1 calc R
C17C C 0.2084(7) 1.3257(12) 0.1146(6) 0.083(4) Uani 1 1 d .
H17G H 0.1852 1.2566 0.1104 0.124 Uiso 1 1 calc R
H17H H 0.1973 1.3652 0.1531 0.124 Uiso 1 1 calc R
H17I H 0.2593 1.3159 0.1240 0.124 Uiso 1 1 calc R
C18C C 0.2186(6) 1.5010(8) 0.0522(5) 0.055(3) Uani 1 1 d .
H18G H 0.2001 1.5448 0.0109 0.082 Uiso 1 1 calc R
H18H H 0.2692 1.4909 0.0583 0.082 Uiso 1 1 calc R
H18I H 0.2102 1.5362 0.0935 0.082 Uiso 1 1 calc R
C1D C 0.3401(5) 1.8307(7) -0.4157(4) 0.033(2) Uani 1 1 d .
H1DA H 0.3826 1.8695 -0.4016 0.039 Uiso 1 1 calc R
C2D C 0.2987(4) 1.8450(6) -0.4804(4) 0.024(2) Uani 1 1 d .
C3D C 0.2374(6) 1.7821(8) -0.5012(5) 0.047(3) Uani 1 1 d .
H3DA H 0.2100 1.7878 -0.5479 0.056 Uiso 1 1 calc R
C4D C 0.2155(5) 1.7132(7) -0.4570(4) 0.037(2) Uani 1 1 d .
H4DA H 0.1723 1.6761 -0.4718 0.044 Uiso 1 1 calc R
C5D C 0.2376(6) 1.6256(7) -0.3397(4) 0.041(3) Uani 1 1 d .
H5DA H 0.1951 1.5870 -0.3546 0.049 Uiso 1 1 calc R
C6D C 0.2784(6) 1.6122(7) -0.2724(5) 0.041(3) Uani 1 1 d .
C7D C 0.3425(5) 1.6747(8) -0.2515(5) 0.041(3) Uani 1 1 d .
H7DA H 0.3721 1.6660 -0.2059 0.049 Uiso 1 1 calc R
C8D C 0.3610(5) 1.7457(7) -0.2960(5) 0.035(2) Uani 1 1 d .
H8DA H 0.4014 1.7885 -0.2795 0.042 Uiso 1 1 calc R
C9D C 0.2590(5) 1.6992(7) -0.3889(4) 0.032(2) Uani 1 1 d .
C10D C 0.3211(5) 1.7569(7) -0.3665(4) 0.033(2) Uani 1 1 d .
C11D C 0.3152(5) 1.9221(8) -0.5342(5) 0.039(3) Uani 1 1 d .
C12D C 0.3838(5) 1.9899(8) -0.4980(5) 0.049(3) Uani 1 1 d .
H12J H 0.3739 2.0334 -0.4606 0.073 Uiso 1 1 calc R
H12K H 0.3964 2.0357 -0.5329 0.073 Uiso 1 1 calc R
H12L H 0.4229 1.9421 -0.4784 0.073 Uiso 1 1 calc R
C13D C 0.3362(6) 1.8630(10) -0.5926(5) 0.070(4) Uani 1 1 d .
H13J H 0.2969 1.8193 -0.6177 0.104 Uiso 1 1 calc R
H13K H 0.3768 1.8178 -0.5729 0.104 Uiso 1 1 calc R
H13L H 0.3486 1.9137 -0.6250 0.104 Uiso 1 1 calc R
C14D C 0.2547(6) 1.9961(10) -0.5595(6) 0.068(4) Uani 1 1 d .
H14J H 0.2443 2.0324 -0.5195 0.103 Uiso 1 1 calc R
H14K H 0.2134 1.9561 -0.5844 0.103 Uiso 1 1 calc R
H14L H 0.2670 2.0482 -0.5911 0.103 Uiso 1 1 calc R
C15D C 0.2618(6) 1.5323(8) -0.2192(5) 0.039(3) Uani 1 1 d .
C16D C 0.2002(6) 1.4699(11) -0.2499(6) 0.074(4) Uani 1 1 d .
H16J H 0.1600 1.5167 -0.2673 0.111 Uiso 1 1 calc R
H16K H 0.1901 1.4224 -0.2145 0.111 Uiso 1 1 calc R
H16L H 0.2088 1.4282 -0.2886 0.111 Uiso 1 1 calc R
C17D C 0.2492(7) 1.5941(10) -0.1546(6) 0.090(5) Uani 1 1 d .
H17J H 0.2904 1.6376 -0.1342 0.134 Uiso 1 1 calc R
H17K H 0.2415 1.5438 -0.1196 0.134 Uiso 1 1 calc R
H17L H 0.2078 1.6395 -0.1696 0.134 Uiso 1 1 calc R
C18D C 0.3261(6) 1.4546(9) -0.1939(6) 0.068(4) Uani 1 1 d .
H18J H 0.3684 1.4953 -0.1726 0.103 Uiso 1 1 calc R
H18K H 0.3337 1.4150 -0.2339 0.103 Uiso 1 1 calc R
H18L H 0.3161 1.4053 -0.1594 0.103 Uiso 1 1 calc R
C1E C 0.1838(5) 0.8215(7) 0.0908(4) 0.033(2) Uani 1 1 d .
H1EA H 0.2270 0.8587 0.1049 0.039 Uiso 1 1 calc R
C2E C 0.1423(4) 0.8403(6) 0.0243(4) 0.019(2) Uani 1 1 d .
C3E C 0.0774(5) 0.7806(7) 0.0051(5) 0.040(3) Uani 1 1 d .
H3EA H 0.0479 0.7875 -0.0407 0.048 Uiso 1 1 calc R
C4E C 0.0581(5) 0.7153(8) 0.0512(5) 0.041(3) Uani 1 1 d .
H4EA H 0.0138 0.6813 0.0376 0.049 Uiso 1 1 calc R
C5E C 0.0816(5) 0.6259(7) 0.1674(5) 0.032(2) Uani 1 1 d .
H5EA H 0.0376 0.5909 0.1530 0.039 Uiso 1 1 calc R
C6E C 0.1242(6) 0.6060(7) 0.2362(5) 0.038(3) Uani 1 1 d .
C7E C 0.1890(6) 0.6617(9) 0.2532(5) 0.051(3) Uani 1 1 d .
H7EA H 0.2209 0.6494 0.2971 0.062 Uiso 1 1 calc R
C8E C 0.2073(6) 0.7335(10) 0.2075(5) 0.075(4) Uani 1 1 d .
H8EA H 0.2495 0.7729 0.2229 0.090 Uiso 1 1 calc R
C9E C 0.1019(5) 0.6952(7) 0.1199(5) 0.027(2) Uani 1 1 d .
C10E C 0.1662(5) 0.7497(7) 0.1401(5) 0.033(2) Uani 1 1 d .
C11E C 0.1583(5) 0.9166(7) -0.0272(4) 0.028(2) Uani 1 1 d .
C12E C 0.2241(5) 0.9819(8) 0.0032(5) 0.053(3) Uani 1 1 d .
H12M H 0.2176 1.0221 0.0435 0.079 Uiso 1 1 calc R
H12N H 0.2322 1.0308 -0.0324 0.079 Uiso 1 1 calc R
H12O H 0.2646 0.9348 0.0181 0.079 Uiso 1 1 calc R
C13E C 0.1708(6) 0.8570(10) -0.0919(5) 0.068(4) Uani 1 1 d .
H13M H 0.1290 0.8154 -0.1136 0.102 Uiso 1 1 calc R
H13N H 0.2113 0.8099 -0.0772 0.102 Uiso 1 1 calc R
H13O H 0.1799 0.9082 -0.1258 0.102 Uiso 1 1 calc R
C14E C 0.0978(6) 0.9921(10) -0.0524(6) 0.077(4) Uani 1 1 d .
H14M H 0.0551 0.9521 -0.0731 0.116 Uiso 1 1 calc R
H14N H 0.1085 1.0396 -0.0875 0.116 Uiso 1 1 calc R
H14O H 0.0907 1.0336 -0.0129 0.116 Uiso 1 1 calc R
C15E C 0.1055(6) 0.5305(8) 0.2876(5) 0.040(3) Uani 1 1 d .
C16E C 0.0399(8) 0.4859(17) 0.2640(9) 0.194(13) Uani 1 1 d .
H16M H 0.0047 0.5419 0.2501 0.291 Uiso 1 1 calc R
H16N H 0.0288 0.4436 0.3013 0.291 Uiso 1 1 calc R
H16O H 0.0394 0.4406 0.2237 0.291 Uiso 1 1 calc R
C17E C 0.1054(14) 0.5916(12) 0.3558(8) 0.245(15) Uani 1 1 d .
H17M H 0.1498 0.6300 0.3717 0.367 Uiso 1 1 calc R
H17N H 0.1002 0.5415 0.3919 0.367 Uiso 1 1 calc R
H17O H 0.0662 0.6417 0.3466 0.367 Uiso 1 1 calc R
C18E C 0.1604(7) 0.4435(11) 0.3073(6) 0.085(5) Uani 1 1 d .
H18M H 0.2064 0.4750 0.3278 0.127 Uiso 1 1 calc R
H18N H 0.1624 0.4035 0.2654 0.127 Uiso 1 1 calc R
H18O H 0.1476 0.3961 0.3413 0.127 Uiso 1 1 calc R
C1F C 0.5008(5) 0.8237(7) 0.0750(4) 0.037(3) Uani 1 1 d .
H1FA H 0.5465 0.8537 0.0854 0.045 Uiso 1 1 calc R
C2F C 0.4581(5) 0.8467(6) 0.0155(4) 0.027(2) Uani 1 1 d .
C3F C 0.3874(5) 0.7951(9) -0.0017(5) 0.058(3) Uani 1 1 d .
H3FA H 0.3557 0.8064 -0.0459 0.070 Uiso 1 1 calc R
C4F C 0.3694(6) 0.7338(8) 0.0448(5) 0.057(3) Uani 1 1 d .
H4FA H 0.3237 0.7037 0.0332 0.069 Uiso 1 1 calc R
C5F C 0.3942(5) 0.6397(7) 0.1611(4) 0.040(3) Uani 1 1 d .
H5FA H 0.3494 0.6068 0.1496 0.048 Uiso 1 1 calc R
C6F C 0.4399(5) 0.6200(7) 0.2255(4) 0.029(2) Uani 1 1 d .
C7F C 0.5079(5) 0.6655(8) 0.2390(5) 0.047(3) Uani 1 1 d .
H7FA H 0.5411 0.6478 0.2813 0.056 Uiso 1 1 calc R
C8F C 0.5283(6) 0.7356(9) 0.1925(5) 0.063(4) Uani 1 1 d .
H8FA H 0.5726 0.7701 0.2054 0.076 Uiso 1 1 calc R
C9F C 0.4139(5) 0.7103(6) 0.1106(4) 0.027(2) Uani 1 1 d .
C10F C 0.4829(5) 0.7538(7) 0.1276(4) 0.029(2) Uani 1 1 d .
C11F C 0.4743(5) 0.9179(8) -0.0420(5) 0.039(3) Uani 1 1 d .
C12F C 0.5496(7) 0.9713(16) -0.0124(10) 0.226(14) Uani 1 1 d .
H12P H 0.5460 1.0268 0.0210 0.339 Uiso 1 1 calc R
H12Q H 0.5658 1.0020 -0.0510 0.339 Uiso 1 1 calc R
H12R H 0.5832 0.9177 0.0111 0.339 Uiso 1 1 calc R
C13F C 0.4872(15) 0.8554(16) -0.1019(9) 0.290(19) Uani 1 1 d .
H13P H 0.4458 0.8121 -0.1222 0.435 Uiso 1 1 calc R
H13Q H 0.5281 0.8095 -0.0852 0.435 Uiso 1 1 calc R
H13R H 0.4961 0.9036 -0.1374 0.435 Uiso 1 1 calc R
C14F C 0.4255(7) 1.0029(12) -0.0596(7) 0.129(7) Uani 1 1 d .
H14P H 0.3791 0.9749 -0.0827 0.193 Uiso 1 1 calc R
H14Q H 0.4411 1.0516 -0.0912 0.193 Uiso 1 1 calc R
H14R H 0.4229 1.0405 -0.0171 0.193 Uiso 1 1 calc R
C15F C 0.4229(5) 0.5429(8) 0.2814(5) 0.039(3) Uani 1 1 d .
C16F C 0.3558(6) 0.4872(13) 0.2554(7) 0.105(6) Uani 1 1 d .
H16P H 0.3567 0.4486 0.2126 0.158 Uiso 1 1 calc R
H16Q H 0.3173 0.5384 0.2452 0.158 Uiso 1 1 calc R
H16R H 0.3487 0.4373 0.2909 0.158 Uiso 1 1 calc R
C17F C 0.4793(6) 0.4538(10) 0.2982(6) 0.075(4) Uani 1 1 d .
H17P H 0.5256 0.4850 0.3179 0.112 Uiso 1 1 calc R
H17Q H 0.4800 0.4156 0.2553 0.112 Uiso 1 1 calc R
H17R H 0.4679 0.4047 0.3320 0.112 Uiso 1 1 calc R
C18F C 0.4232(9) 0.6040(13) 0.3447(7) 0.121(6) Uani 1 1 d .
H18P H 0.4675 0.6427 0.3596 0.182 Uiso 1 1 calc R
H18Q H 0.4182 0.5558 0.3820 0.182 Uiso 1 1 calc R
H18R H 0.3840 0.6540 0.3348 0.182 Uiso 1 1 calc R

loop_
_atom_site_aniso_label
_atom_site_aniso_U_11
_atom_site_aniso_U_22
_atom_site_aniso_U_33
_atom_site_aniso_U_23
_atom_site_aniso_U_13
_atom_site_aniso_U_12
C1A 0.036(7) 0.026(5) 0.035(5) -0.008(4) 0.014(4) -0.007(4)
C2A 0.034(7) 0.028(6) 0.050(6) 0.003(5) 0.027(5) -0.013(5)
C3A 0.043(8) 0.029(5) 0.045(5) 0.009(5) 0.026(5) -0.010(5)
C4A 0.055(8) 0.064(8) 0.023(5) -0.004(5) 0.021(5) 0.008(6)
C5A 0.050(7) 0.038(6) 0.033(5) 0.002(5) 0.026(5) -0.001(5)
C6A 0.056(8) 0.031(6) 0.022(5) -0.003(4) 0.009(5) 0.000(5)
C7A 0.033(6) 0.038(6) 0.028(5) 0.003(4) 0.013(4) 0.003(5)
C8A 0.049(8) 0.028(6) 0.047(6) -0.015(5) -0.003(5) -0.001(5)
C9A 0.057(8) 0.017(5) 0.036(5) 0.013(4) 0.014(5) -0.014(5)
C10A 0.036(6) 0.038(4) 0.064(6) 0.005(4) 0.008(4) -0.006(4)
C11A 0.036(7) 0.040(6) 0.060(6) -0.027(5) 0.029(5) -0.008(5)
C12A 0.070(12) 0.168(16) 0.143(13) -0.130(12) 0.053(9) -0.032(10)
C13A 0.077(10) 0.061(9) 0.104(10) -0.062(8) 0.024(8) -0.004(8)
C14A 0.203(17) 0.104(12) 0.051(8) -0.014(7) 0.085(10) 0.017(12)
C15A 0.030(7) 0.075(8) 0.033(5) -0.005(6) 0.002(4) -0.006(6)
C16A 0.156(15) 0.156(16) 0.045(8) 0.006(9) 0.030(8) 0.041(13)
C17A 0.137(12) 0.054(9) 0.084(9) -0.043(7) 0.057(9) -0.016(9)
C18A 0.072(11) 0.121(13) 0.081(9) -0.040(9) 0.043(8) 0.011(9)
C1B 0.012(6) 0.055(6) 0.037(5) 0.006(5) 0.000(4) 0.011(5)
C2B 0.027(6) 0.034(6) 0.022(4) 0.005(4) 0.005(4) 0.004(4)
C3B 0.038(7) 0.036(6) 0.047(6) -0.002(5) 0.006(5) -0.009(5)
C4B 0.011(6) 0.073(8) 0.045(6) -0.013(5) 0.005(4) 0.007(5)
C5B 0.026(7) 0.036(6) 0.063(6) -0.011(5) 0.019(5) 0.010(5)
C6B 0.048(7) 0.017(5) 0.023(4) -0.004(4) 0.013(4) 0.001(4)
C7B 0.048(7) 0.040(6) 0.020(4) 0.001(4) 0.004(4) 0.014(5)
C8B 0.029(6) 0.047(6) 0.038(5) 0.008(5) -0.005(4) 0.018(5)
C9B 0.034(7) 0.036(6) 0.024(4) 0.008(4) 0.004(4) -0.003(5)
C10B 0.013(6) 0.023(5) 0.028(4) 0.005(4) -0.004(4) 0.014(4)
C11B 0.024(7) 0.066(8) 0.032(5) -0.025(5) 0.008(4) 0.008(5)
C12B 0.070(11) 0.155(15) 0.083(9) -0.067(9) 0.029(7) 0.032(9)
C13B 0.211(19) 0.052(9) 0.144(14) -0.054(9) 0.108(13) -0.028(11)
C14B 0.129(11) 0.107(11) 0.032(6) -0.013(6) 0.037(6) 0.014(9)
C15B 0.042(7) 0.049(6) 0.038(5) -0.029(5) 0.026(5) -0.014(5)
C16B 0.035(10) 0.05(3) 0.035(19) -0.004(2) -0.014(10) 0.001(12)
C17B 0.34(3) 0.118(14) 0.064(9) -0.025(9) 0.112(13) -0.102(17)
C18B 0.084(10) 0.040(7) 0.089(8) -0.030(6) 0.040(7) -0.017(7)
C1C 0.034(6) 0.021(5) 0.026(4) 0.009(4) 0.003(4) 0.020(4)
C2C 0.050(7) 0.027(5) 0.022(4) 0.010(4) 0.014(4) 0.008(5)
C3C 0.043(7) 0.028(6) 0.037(5) -0.003(4) 0.015(5) 0.008(5)
C4C 0.031(6) 0.032(6) 0.050(5) 0.010(5) 0.018(5) -0.006(5)
C5C 0.065(8) 0.028(6) 0.032(5) 0.001(4) 0.024(5) -0.012(5)
C6C 0.034(7) 0.024(5) 0.032(5) -0.003(4) 0.023(4) -0.011(4)
C7C 0.042(7) 0.037(6) 0.023(4) -0.001(4) 0.003(4) -0.004(5)
C8C 0.025(6) 0.023(5) 0.031(5) 0.005(4) 0.008(4) 0.009(4)
C9C 0.052(8) 0.023(5) 0.026(5) 0.005(4) 0.013(4) -0.001(5)
C10C 0.016(6) 0.022(5) 0.023(4) 0.005(4) 0.004(3) 0.010(4)
C11C 0.066(8) 0.047(7) 0.021(5) -0.009(4) 0.023(5) 0.018(6)
C12C 0.099(11) 0.066(9) 0.042(6) -0.029(6) 0.008(6) 0.004(8)
C13C 0.071(10) 0.082(10) 0.080(9) -0.041(8) 0.015(7) 0.020(8)
C14C 0.071(8) 0.108(10) 0.025(5) -0.003(6) 0.017(5) 0.016(7)
C15C 0.051(8) 0.057(7) 0.032(5) -0.011(5) 0.015(5) -0.018(6)
C16C 0.050(9) 0.099(10) 0.109(9) -0.066(8) 0.057(7) -0.014(7)
C17C 0.122(12) 0.083(10) 0.051(7) -0.008(7) 0.037(7) -0.010(9)
C18C 0.065(8) 0.037(6) 0.063(7) -0.016(5) 0.019(6) -0.019(6)
C1D 0.033(6) 0.021(5) 0.042(5) 0.009(4) 0.007(4) 0.001(4)
C2D 0.026(6) 0.022(5) 0.028(4) -0.004(4) 0.015(4) -0.007(4)
C3D 0.070(8) 0.028(6) 0.039(5) -0.001(5) 0.007(5) -0.006(5)
C4D 0.057(7) 0.033(6) 0.023(4) -0.001(4) 0.013(4) -0.012(5)
C5D 0.079(8) 0.023(5) 0.026(5) 0.003(4) 0.023(5) -0.021(5)
C6D 0.066(8) 0.021(6) 0.045(6) 0.018(5) 0.030(5) 0.006(5)
C7D 0.053(8) 0.037(6) 0.035(5) 0.004(5) 0.014(5) -0.004(5)
C8D 0.037(6) 0.018(5) 0.054(6) 0.005(4) 0.017(5) -0.008(4)
C9D 0.054(7) 0.019(5) 0.028(4) -0.001(4) 0.020(4) -0.015(5)
C10D 0.040(7) 0.028(5) 0.033(5) -0.006(4) 0.012(4) 0.003(5)
C11D 0.046(8) 0.036(6) 0.042(5) 0.014(4) 0.024(5) 0.005(5)
C12D 0.053(7) 0.036(6) 0.066(6) -0.002(5) 0.031(5) -0.032(5)
C13D 0.082(9) 0.102(10) 0.036(6) 0.006(6) 0.037(6) -0.004(7)
C14D 0.054(9) 0.070(9) 0.091(9) 0.044(8) 0.035(7) 0.004(7)
C15D 0.046(8) 0.038(7) 0.035(5) 0.005(4) 0.012(5) 0.001(5)
C16D 0.095(11) 0.070(9) 0.069(8) 0.044(7) 0.043(8) 0.010(8)
C17D 0.152(14) 0.071(9) 0.071(8) -0.021(7) 0.076(9) -0.039(9)
C18D 0.074(9) 0.053(7) 0.088(9) 0.044(7) 0.036(7) 0.003(7)
C1E 0.031(6) 0.037(6) 0.031(5) -0.006(4) 0.010(4) -0.004(4)
C2E 0.032(5) 0.036(4) 0.036(5) -0.004(4) 0.006(4) 0.005(3)
C3E 0.031(7) 0.029(6) 0.058(6) 0.008(5) 0.006(5) 0.005(5)
C4E 0.027(7) 0.050(7) 0.043(5) -0.002(5) 0.005(4) -0.002(5)
C5E 0.034(6) 0.020(5) 0.048(6) -0.001(4) 0.020(5) 0.001(4)
C6E 0.058(8) 0.030(6) 0.031(5) -0.001(4) 0.024(5) 0.012(5)
C7E 0.063(9) 0.057(8) 0.032(5) -0.001(5) 0.006(5) -0.019(6)
C8E 0.075(9) 0.094(10) 0.043(6) 0.013(7) -0.007(6) -0.060(8)
C9E 0.016(6) 0.020(5) 0.049(5) -0.008(4) 0.017(4) 0.009(4)
C10E 0.025(6) 0.031(5) 0.047(5) -0.020(5) 0.014(4) -0.003(4)
C11E 0.034(6) 0.029(6) 0.028(4) 0.004(4) 0.021(4) 0.001(4)
C12E 0.057(8) 0.050(7) 0.051(6) 0.014(5) 0.013(5) -0.025(6)
C13E 0.074(9) 0.108(10) 0.033(5) -0.002(6) 0.031(5) 0.018(8)
C14E 0.089(10) 0.070(9) 0.092(9) 0.043(8) 0.060(8) 0.032(8)
C15E 0.057(8) 0.035(6) 0.036(5) 0.013(5) 0.028(5) 0.010(5)
C16E 0.091(15) 0.29(3) 0.22(2) 0.22(2) 0.074(14) 0.062(16)
C17E 0.64(5) 0.061(10) 0.132(13) -0.042(9) 0.27(2) -0.095(18)
C18E 0.099(11) 0.089(10) 0.079(8) 0.055(8) 0.044(8) 0.030(9)
C1F 0.050(7) 0.033(5) 0.030(5) 0.013(4) 0.013(4) 0.012(5)
C2F 0.040(6) 0.015(5) 0.034(5) 0.010(4) 0.027(4) 0.011(4)
C3F 0.059(8) 0.054(7) 0.052(6) 0.028(6) -0.006(5) -0.029(6)
C4F 0.058(8) 0.050(7) 0.044(6) 0.010(5) -0.024(5) -0.022(6)
C5F 0.048(7) 0.034(6) 0.031(5) 0.011(4) -0.004(4) -0.001(5)
C6F 0.038(7) 0.020(5) 0.030(5) 0.013(4) 0.008(4) 0.015(5)
C7F 0.043(8) 0.048(7) 0.051(6) 0.021(5) 0.014(5) -0.011(6)
C8F 0.059(9) 0.063(8) 0.055(7) 0.043(6) -0.007(5) -0.025(6)
C9F 0.029(6) 0.015(5) 0.037(5) 0.008(4) 0.007(4) -0.008(4)
C10F 0.031(7) 0.023(5) 0.034(5) 0.004(4) 0.013(4) 0.016(4)
C11F 0.033(7) 0.050(7) 0.041(5) 0.018(5) 0.022(5) 0.012(5)
C12F 0.085(12) 0.042(3) 0.064(2) 0.004(2) -0.001(12) -0.007(14)
C13F 0.62(5) 0.18(2) 0.169(18) 0.098(16) 0.28(3) 0.20(3)
C14F 0.135(14) 0.116(13) 0.162(14) 0.131(12) 0.087(12) 0.063(11)
C15F 0.035(7) 0.049(7) 0.034(5) 0.014(5) 0.013(5) -0.002(5)
C16F 0.059(10) 0.150(15) 0.098(10) 0.065(10) 0.002(8) -0.032(9)
C17F 0.093(10) 0.058(8) 0.074(8) 0.050(7) 0.022(7) 0.017(7)
C18F 0.214(19) 0.101(12) 0.077(9) 0.029(9) 0.090(11) -0.026(12)

loop_
_atom_type_symbol
_atom_type_description
_atom_type_scat_dispersion_real
_atom_type_scat_dispersion_imag
_atom_type_scat_source
C C 0.0033 0.0016 'International Tables Vol C Tables 4.2.6.8 and 6.1.1.4'
H H 0.0000 0.0000 'International Tables Vol C Tables 4.2.6.8 and 6.1.1.4'

loop_
_geom_angle_atom_site_label_1
_geom_angle_atom_site_label_2
_geom_angle_atom_site_label_3
_geom_angle
C2A C1A C10A 124.6(9)
C1A C2A C3A 115.7(9)
C1A C2A C11A 124.6(9)
C3A C2A C11A 119.7(9)
C4A C3A C2A 125.9(10)
C3A C4A C9A 115.7(10)
C6A C5A C9A 120.3(10)
C5A C6A C7A 117.5(8)
C5A C6A C15A 124.8(10)
C7A C6A C15A 117.5(8)
C8A C7A C6A 120.0(9)
C7A C8A C10A 124.4(10)
C4A C9A C10A 122.5(9)
C4A C9A C5A 118.5(9)
C10A C9A C5A 119.0(8)
C8A C10A C1A 125.8(9)
C8A C10A C9A 118.5(8)
C1A C10A C9A 115.5(8)
C12A C11A C13A 108.6(11)
C12A C11A C2A 110.7(9)
C13A C11A C2A 108.4(8)
C12A C11A C14A 114.7(11)
C13A C11A C14A 107.2(10)
C2A C11A C14A 107.0(9)
C17A C15A C18A 110.6(11)
C17A C15A C6A 108.9(8)
C18A C15A C6A 111.6(8)
C17A C15A C16A 112.7(10)
C18A C15A C16A 106.5(10)
C6A C15A C16A 106.4(10)
C10B C1B C2B 123.3(8)
C1B C2B C3B 114.6(8)
C1B C2B C11B 123.7(9)
C3B C2B C11B 121.6(8)
C4B C3B C2B 124.9(9)
C3B C4B C9B 118.3(9)
C6B C5B C9B 121.2(9)
C5B C6B C7B 117.5(8)
C5B C6B C15B 123.4(9)
C7B C6B C15B 118.9(8)
C8B C7B C6B 122.3(8)
C7B C8B C10B 120.8(9)
C10B C9B C4B 119.9(9)
C10B C9B C5B 119.3(8)
C4B C9B C5B 120.8(9)
C1B C10B C9B 118.9(7)
C1B C10B C8B 122.7(8)
C9B C10B C8B 118.4(8)
C12B C11B C2B 114.2(8)
C12B C11B C14B 103.4(10)
C2B C11B C14B 108.1(9)
C12B C11B C13B 113.7(12)
C2B C11B C13B 109.1(8)
C14B C11B C13B 107.9(9)
C6B C15B C16B 112.9(8)
C6B C15B C18B 110.3(8)
C16B C15B C18B 109.2(11)
C6B C15B C17B 108.8(10)
C16B C15B C17B 109.9(11)
C18B C15B C17B 105.5(9)
C10C C1C C2C 121.3(8)
C1C C2C C3C 117.6(8)
C1C C2C C11C 121.7(9)
C3C C2C C11C 120.6(8)
C4C C3C C2C 122.9(9)
C3C C4C C9C 118.7(9)
C6C C5C C9C 119.5(10)
C5C C6C C7C 119.3(8)
C5C C6C C15C 123.4(9)
C7C C6C C15C 117.2(8)
C8C C7C C6C 120.9(8)
C7C C8C C10C 121.4(9)
C4C C9C C10C 120.6(7)
C4C C9C C5C 119.7(9)
C10C C9C C5C 119.8(8)
C1C C10C C9C 118.9(7)
C1C C10C C8C 121.9(8)
C9C C10C C8C 119.1(7)
C12C C11C C14C 109.9(9)
C12C C11C C2C 112.9(8)
C14C C11C C2C 108.1(8)
C12C C11C C13C 107.8(9)
C14C C11C C13C 111.0(9)
C2C C11C C13C 107.0(8)
C6C C15C C16C 113.9(8)
C6C C15C C18C 111.6(7)
C16C C15C C18C 107.5(10)
C6C C15C C17C 109.5(9)
C16C C15C C17C 106.7(9)
C18C C15C C17C 107.4(8)
C2D C1D C10D 121.6(9)
C1D C2D C3D 117.9(8)
C1D C2D C11D 124.2(8)
C3D C2D C11D 117.9(8)
C4D C3D C2D 123.4(8)
C3D C4D C9D 118.1(9)
C6D C5D C9D 121.2(9)
C5D C6D C7D 117.3(8)
C5D C6D C15D 124.2(9)
C7D C6D C15D 118.4(8)
C8D C7D C6D 121.6(9)
C7D C8D C10D 121.6(9)
C4D C9D C10D 120.7(7)
C4D C9D C5D 120.0(9)
C10D C9D C5D 119.3(8)
C8D C10D C9D 118.9(8)
C8D C10D C1D 123.0(9)
C9D C10D C1D 118.1(7)
C14D C11D C2D 110.0(8)
C14D C11D C13D 113.5(9)
C2D C11D C13D 111.0(8)
C14D C11D C12D 108.7(9)
C2D C11D C12D 109.2(7)
C13D C11D C12D 104.1(8)
C16D C15D C6D 111.6(8)
C16D C15D C17D 109.2(9)
C6D C15D C17D 109.2(8)
C16D C15D C18D 108.1(10)
C6D C15D C18D 109.5(8)
C17D C15D C18D 109.2(9)
C2E C1E C10E 124.7(9)
C1E C2E C3E 115.6(8)
C1E C2E C11E 125.8(8)
C3E C2E C11E 118.6(7)
C4E C3E C2E 121.1(9)
C3E C4E C9E 122.9(9)
C9E C5E C6E 123.1(9)
C7E C6E C5E 114.5(8)
C7E C6E C15E 120.8(9)
C5E C6E C15E 124.7(10)
C8E C7E C6E 122.2(10)
C10E C8E C7E 122.5(10)
C10E C9E C5E 119.9(8)
C10E C9E C4E 117.7(8)
C5E C9E C4E 122.4(9)
C8E C10E C9E 117.7(9)
C8E C10E C1E 124.3(9)
C9E C10E C1E 118.0(8)
C2E C11E C14E 110.7(7)
C2E C11E C12E 112.6(7)
C14E C11E C12E 107.9(9)
C2E C11E C13E 110.5(8)
C14E C11E C13E 107.9(8)
C12E C11E C13E 107.1(7)
C16E C15E C6E 113.4(10)
C16E C15E C17E 107.1(13)
C6E C15E C17E 108.8(9)
C16E C15E C18E 109.5(12)
C6E C15E C18E 110.8(8)
C17E C15E C18E 107.0(12)
C2F C1F C10F 124.1(10)
C1F C2F C3F 117.6(8)
C1F C2F C11F 126.4(9)
C3F C2F C11F 116.0(8)
C4F C3F C2F 119.6(9)
C3F C4F C9F 123.9(10)
C6F C5F C9F 121.0(9)
C5F C6F C7F 117.8(9)
C5F C6F C15F 123.7(9)
C7F C6F C15F 118.3(7)
C8F C7F C6F 122.7(9)
C10F C8F C7F 119.1(10)
C4F C9F C10F 118.2(8)
C4F C9F C5F 123.5(9)
C10F C9F C5F 118.3(8)
C8F C10F C9F 120.6(8)
C8F C10F C1F 122.7(9)
C9F C10F C1F 116.6(7)
C14F C11F C13F 116.2(12)
C14F C11F C2F 111.8(8)
C13F C11F C2F 112.3(11)
C14F C11F C12F 106.0(12)
C13F C11F C12F 100.9(13)
C2F C11F C12F 108.6(8)
C16F C15F C18F 111.2(11)
C16F C15F C17F 104.8(10)
C18F C15F C17F 110.3(10)
C16F C15F C6F 112.4(8)
C18F C15F C6F 108.4(9)
C17F C15F C6F 109.6(8)

loop_
_geom_bond_atom_site_label_1
_geom_bond_atom_site_label_2
_geom_bond_distance
C1A C2A 1.394(12)
C1A C10A 1.422(11)
C2A C3A 1.393(13)
C2A C11A 1.571(12)
C3A C4A 1.394(12)
C4A C9A 1.431(13)
C5A C6A 1.351(12)
C5A C9A 1.491(12)
C6A C7A 1.515(13)
C6A C15A 1.510(13)
C7A C8A 1.338(12)
C8A C10A 1.359(12)
C9A C10A 1.435(13)
C11A C12A 1.491(15)
C11A C13A 1.541(15)
C11A C14A 1.578(16)
C15A C17A 1.523(16)
C15A C18A 1.557(14)
C15A C16A 1.643(16)
C1B C10B 1.417(12)
C1B C2B 1.411(11)
C2B C3B 1.377(13)
C2B C11B 1.537(12)
C3B C4B 1.406(13)
C4B C9B 1.406(12)
C5B C6B 1.344(12)
C5B C9B 1.473(12)
C6B C7B 1.455(12)
C6B C15B 1.507(11)
C7B C8B 1.334(12)
C8B C10B 1.436(12)
C9B C10B 1.389(12)
C11B C12B 1.402(14)
C11B C14B 1.580(14)
C11B C13B 1.595(17)
C15B C16B 1.513(14)
C15B C18B 1.514(13)
C15B C17B 1.599(16)
C1C C10C 1.441(11)
C1C C2C 1.402(12)
C2C C3C 1.402(13)
C2C C11C 1.569(12)
C3C C4C 1.410(13)
C4C C9C 1.409(12)
C5C C6C 1.354(12)
C5C C9C 1.483(12)
C6C C7C 1.475(12)
C6C C15C 1.525(12)
C7C C8C 1.352(12)
C8C C10C 1.418(11)
C9C C10C 1.406(10)
C11C C12C 1.517(14)
C11C C14C 1.508(13)
C11C C13C 1.575(16)
C15C C16C 1.550(14)
C15C C18C 1.573(14)
C15C C17C 1.621(15)
C1D C2D 1.348(11)
C1D C10D 1.463(12)
C2D C3D 1.417(12)
C2D C11D 1.537(11)
C3D C4D 1.380(12)
C4D C9D 1.415(12)
C5D C6D 1.383(13)
C5D C9D 1.484(11)
C6D C7D 1.457(13)
C6D C15D 1.553(12)
C7D C8D 1.370(12)
C8D C10D 1.427(12)
C9D C10D 1.397(10)
C11D C14D 1.498(13)
C11D C13D 1.519(13)
C11D C12D 1.610(12)
C15D C16D 1.448(14)
C15D C17D 1.570(13)
C15D C18D 1.583(13)
C1E C2E 1.385(11)
C1E C10E 1.436(13)
C2E C3E 1.450(12)
C2E C11E 1.494(11)
C3E C4E 1.355(12)
C4E C9E 1.438(12)
C5E C9E 1.416(12)
C5E C6E 1.432(12)
C6E C7E 1.421(13)
C6E C15E 1.506(12)
C7E C8E 1.391(14)
C8E C10E 1.392(13)
C9E C10E 1.409(12)
C11E C14E 1.510(13)
C11E C12E 1.527(12)
C11E C13E 1.560(12)
C15E C16E 1.38(2)
C15E C17E 1.556(15)
C15E C18E 1.523(15)
C1F C2F 1.299(11)
C1F C10F 1.474(12)
C2F C3F 1.496(12)
C2F C11F 1.545(11)
C3F C4F 1.319(13)
C4F C9F 1.407(11)
C5F C6F 1.387(11)
C5F C9F 1.463(12)
C6F C7F 1.418(13)
C6F C15F 1.573(12)
C7F C8F 1.408(12)
C8F C10F 1.389(12)
C9F C10F 1.425(12)
C11F C14F 1.426(15)
C11F C13F 1.499(19)
C11F C12F 1.601(16)
C15F C16F 1.472(15)
C15F C18F 1.472(16)
C15F C17F 1.560(14)
